data_2224730
loop_
_publ_author_name
'Brewer, Greg'
'Butcher, Ray J.'
'Jasinski, Jerry P.'

_publ_section_title
;
 Tris(ethane-1,2-diamine-\k^2^<i>N</i>,<i>N</i>')nickel(II) diiodide
;
_journal_coeditor_code PB2013
_journal_issue 1
_journal_name_full 'Acta Crystallographica Section E'
_journal_page_first m103
_journal_page_last m104
_journal_paper_doi 10.1107/S1600536809054580
_journal_volume 66
_journal_year 2010
_chemical_formula_iupac '[Ni (C2 H8 N2)3] I2'
_chemical_formula_moiety 'C6 H24 N6 Ni 2+, 2(I -)'
_chemical_formula_sum 'C6 H24 I2 N6 Ni'
_chemical_formula_weight 492.82
_chemical_name_systematic
;
Tris(ethane-1,2-diamine-\k^2^<i>N</i>,<i>N</i>')nickel(II) diiodide
;
_space_group_IT_number 61
_symmetry_cell_setting orthorhombic
_symmetry_space_group_name_Hall '-P 2ac 2ab'
_symmetry_space_group_name_H-M 'P b c a'
_atom_sites_solution_hydrogens geom
_atom_sites_solution_primary direct
_atom_sites_solution_secondary difmap
_cell_angle_alpha 90.00
_cell_angle_beta 90.00
_cell_angle_gamma 90.00
_cell_formula_units_Z 8
_cell_length_a 14.7502(6)
_cell_length_b 13.4881(4)
_cell_length_c 15.9624(7)
_cell_measurement_reflns_used 8584
_cell_measurement_temperature 200(2)
_cell_measurement_theta_max 32.4384
_cell_measurement_theta_min 4.5798
_cell_volume 3175.8(2)
_computing_cell_refinement
;
CrysAlis RED (Oxford Diffraction, 2009)
;
_computing_data_collection
;
CrysAlis CCD (Oxford Diffraction, 2009)
;
_computing_data_reduction
;
CrysAlis RED (Oxford Diffraction, 2009)
;
_computing_molecular_graphics 'SHELXTL (Sheldrick, 2008)'
_computing_publication_material 'SHELXTL (Sheldrick, 2008)'
_computing_structure_refinement 'SHELXL97 (Sheldrick, 2008)'
_computing_structure_solution 'SHELXS97 (Sheldrick, 2008)'
_diffrn_ambient_temperature 200(2)
_diffrn_detector_area_resol_mean 10.5081
_diffrn_measured_fraction_theta_full 0.990
_diffrn_measured_fraction_theta_max 0.914
_diffrn_measurement_device_type 'Oxford Diffraction Gemini R Mo'
_diffrn_measurement_method '\w scans'
_diffrn_radiation_monochromator graphite
_diffrn_radiation_source 'Enhance (Mo) X-ray Source'
_diffrn_radiation_type MoK\a
_diffrn_radiation_wavelength 0.71073
_diffrn_reflns_av_R_equivalents 0.0421
_diffrn_reflns_av_sigmaI/netI 0.0632
_diffrn_reflns_limit_h_max 19
_diffrn_reflns_limit_h_min -21
_diffrn_reflns_limit_k_max 19
_diffrn_reflns_limit_k_min -10
_diffrn_reflns_limit_l_max 16
_diffrn_reflns_limit_l_min -24
_diffrn_reflns_number 19070
_diffrn_reflns_theta_full 25.00
_diffrn_reflns_theta_max 32.52
_diffrn_reflns_theta_min 4.59
_exptl_absorpt_coefficient_mu 5.097
_exptl_absorpt_correction_T_max 1.00000
_exptl_absorpt_correction_T_min 0.33678
_exptl_absorpt_correction_type multi-scan
_exptl_absorpt_process_details
;
CrysAlis RED (Oxford Diffraction, 2009)
;
_exptl_crystal_colour 'pale purple'
_exptl_crystal_density_diffrn 2.061
_exptl_crystal_density_method 'not measured'
_exptl_crystal_description prism
_exptl_crystal_F_000 1888
_exptl_crystal_size_max 0.55
_exptl_crystal_size_mid 0.47
_exptl_crystal_size_min 0.38
_refine_diff_density_max 1.648
_refine_diff_density_min -1.088
_refine_ls_extinction_method none
_refine_ls_goodness_of_fit_ref 0.963
_refine_ls_hydrogen_treatment constr
_refine_ls_matrix_type full
_refine_ls_number_parameters 161
_refine_ls_number_reflns 5271
_refine_ls_number_restraints 36
_refine_ls_restrained_S_all 0.961
_refine_ls_R_factor_all 0.0793
_refine_ls_R_factor_gt 0.0340
_refine_ls_shift/su_max 0.001
_refine_ls_shift/su_mean 0.000
_refine_ls_structure_factor_coef Fsqd
_refine_ls_weighting_details 'calc w=1/[\s^2^(Fo^2^)+(0.0430P)^2^] where P=(Fo^2^+2Fc^2^)/3'
_refine_ls_weighting_scheme calc
_refine_ls_wR_factor_gt 0.0761
_refine_ls_wR_factor_ref 0.0909
_reflns_number_gt 2835
_reflns_number_total 5271
_reflns_threshold_expression I>2\s(I)
_cod_data_source_file pb2013.cif
_cod_data_source_block I
_cod_database_code 2224730
_cod_database_fobs_code 2224730

loop_
_symmetry_equiv_pos_as_xyz
'x, y, z'
'-x+1/2, -y, z+1/2'
'-x, y+1/2, -z+1/2'
'x+1/2, -y+1/2, -z'
'-x, -y, -z'
'x-1/2, y, -z-1/2'
'x, -y-1/2, z-1/2'
'-x-1/2, y-1/2, z'

loop_
_atom_site_type_symbol
_atom_site_label
_atom_site_fract_x
_atom_site_fract_y
_atom_site_fract_z
_atom_site_U_iso_or_equiv
_atom_site_adp_type
_atom_site_calc_flag
_atom_site_refinement_flags
_atom_site_occupancy
_atom_site_disorder_assembly
_atom_site_disorder_group
I I1 0.611433(17) 0.132498(19) 0.122134(16) 0.03800(7) Uani d . 1 . .
I I2 0.362274(19) 0.435966(17) 0.131522(15) 0.03860(7) Uani d . 1 . .
Ni Ni 0.42318(3) 0.25520(3) 0.37608(3) 0.02275(10) Uani d . 1 . .
N N31 0.4175(2) 0.20616(19) 0.25125(19) 0.0332(7) Uani d . 1 A .
H H31A 0.3959 0.2561 0.2174 0.040 Uiso calc R 1 . .
H H31B 0.4746 0.1891 0.2331 0.040 Uiso calc R 1 . .
N N32 0.3624(2) 0.11503(19) 0.39826(18) 0.0293(7) Uani d . 1 A .
H H32A 0.3902 0.0842 0.4428 0.035 Uiso calc R 1 . .
H H32B 0.3019 0.1228 0.4106 0.035 Uiso calc R 1 . .
C C31 0.3571(3) 0.1199(3) 0.2463(2) 0.0391(9) Uani d . 1 . .
H H31C 0.3696 0.0821 0.1944 0.047 Uiso calc R 1 A .
H H31D 0.2931 0.1419 0.2450 0.047 Uiso calc R 1 . .
C C32 0.3731(3) 0.0550(2) 0.3218(2) 0.0358(9) Uani d . 1 A .
H H32C 0.3291 -0.0005 0.3222 0.043 Uiso calc R 1 . .
H H32D 0.4350 0.0267 0.3196 0.043 Uiso calc R 1 . .
N N11A 0.5571(3) 0.2044(3) 0.4045(3) 0.0245(10) Uani d PD 0.707(4) A 1
H H11A 0.5682 0.2102 0.4611 0.029 Uiso calc PR 0.707(4) A 1
H H11B 0.5634 0.1389 0.3896 0.029 Uiso calc PR 0.707(4) A 1
C C11A 0.6215(5) 0.2661(5) 0.3569(5) 0.0366(12) Uani d PDU 0.707(4) A 1
H H11C 0.6215 0.2466 0.2972 0.044 Uiso calc PR 0.707(4) A 1
H H11D 0.6836 0.2579 0.3793 0.044 Uiso calc PR 0.707(4) A 1
C C12A 0.5913(4) 0.3713(4) 0.3662(4) 0.0398(13) Uani d PD 0.707(4) A 1
H H12A 0.5980 0.3921 0.4254 0.048 Uiso calc PR 0.707(4) A 1
H H12B 0.6302 0.4147 0.3314 0.048 Uiso calc PR 0.707(4) A 1
N N12A 0.4962(4) 0.3832(5) 0.3404(6) 0.0336(8) Uani d PD 0.707(4) A 1
H H12C 0.4930 0.3916 0.2832 0.040 Uiso calc PR 0.707(4) A 1
H H12D 0.4716 0.4383 0.3656 0.040 Uiso calc PR 0.707(4) A 1
N N11B 0.5522(9) 0.1873(8) 0.3751(7) 0.0245(10) Uani d PD 0.293(4) A 2
H H11E 0.5596 0.1490 0.4223 0.029 Uiso calc PR 0.293(4) A 2
H H11F 0.5580 0.1471 0.3289 0.029 Uiso calc PR 0.293(4) A 2
C C11B 0.6210(11) 0.2659(11) 0.3730(12) 0.0366(12) Uani d PDU 0.293(4) A 2
H H11G 0.6800 0.2376 0.3555 0.044 Uiso calc PR 0.293(4) A 2
H H11H 0.6283 0.2945 0.4297 0.044 Uiso calc PR 0.293(4) A 2
C C12B 0.5934(8) 0.3463(9) 0.3126(9) 0.0398(13) Uani d PD 0.293(4) A 2
H H12E 0.6378 0.4013 0.3144 0.048 Uiso calc PR 0.293(4) A 2
H H12F 0.5919 0.3197 0.2548 0.048 Uiso calc PR 0.293(4) A 2
N N12B 0.5030(10) 0.3828(13) 0.3364(15) 0.0336(8) Uani d PD 0.293(4) A 2
H H12G 0.4757 0.4135 0.2915 0.040 Uiso calc PR 0.293(4) A 2
H H12H 0.5077 0.4279 0.3794 0.040 Uiso calc PR 0.293(4) A 2
N N21A 0.4089(4) 0.2980(6) 0.5029(5) 0.0373(9) Uani d PD 0.707(4) A 1
H H21A 0.3906 0.2446 0.5347 0.045 Uiso calc PR 0.707(4) A 1
H H21B 0.4635 0.3202 0.5235 0.045 Uiso calc PR 0.707(4) A 1
C C21A 0.3404(4) 0.3778(4) 0.5075(4) 0.0418(13) Uani d PD 0.707(4) A 1
H H21C 0.3179 0.3841 0.5657 0.050 Uiso calc PR 0.707(4) A 1
H H21D 0.3683 0.4417 0.4912 0.050 Uiso calc PR 0.707(4) A 1
C C22A 0.2648(4) 0.3553(4) 0.4514(3) 0.0352(13) Uani d PDU 0.707(4) A 1
H H22A 0.2226 0.4123 0.4493 0.042 Uiso calc PR 0.707(4) A 1
H H22B 0.2311 0.2969 0.4725 0.042 Uiso calc PR 0.707(4) A 1
N N22A 0.3007(5) 0.3345(5) 0.3666(3) 0.0279(10) Uani d PD 0.707(4) A 1
H H22C 0.3105 0.3931 0.3385 0.033 Uiso calc PR 0.707(4) A 1
H H22D 0.2591 0.2979 0.3367 0.033 Uiso calc PR 0.707(4) A 1
N N21B 0.3959(10) 0.3014(15) 0.5003(12) 0.0373(9) Uani d PD 0.293(4) A 2
H H21E 0.4126 0.2528 0.5376 0.045 Uiso calc PR 0.293(4) A 2
H H21F 0.4281 0.3581 0.5125 0.045 Uiso calc PR 0.293(4) A 2
C C21B 0.2973(9) 0.3207(9) 0.5064(8) 0.0418(13) Uani d PD 0.293(4) A 2
H H21G 0.2635 0.2573 0.5066 0.050 Uiso calc PR 0.293(4) A 2
H H21H 0.2835 0.3566 0.5590 0.050 Uiso calc PR 0.293(4) A 2
C C22B 0.2706(12) 0.3802(11) 0.4348(8) 0.0352(13) Uani d PDU 0.293(4) A 2
H H22E 0.3050 0.4431 0.4343 0.042 Uiso calc PR 0.293(4) A 2
H H22F 0.2052 0.3961 0.4382 0.042 Uiso calc PR 0.293(4) A 2
N N22B 0.2895(13) 0.3231(14) 0.3576(9) 0.0279(10) Uani d PD 0.293(4) A 2
H H22G 0.2901 0.3644 0.3117 0.033 Uiso calc PR 0.293(4) A 2
H H22H 0.2461 0.2752 0.3495 0.033 Uiso calc PR 0.293(4) A 2

loop_
_atom_site_aniso_label
_atom_site_aniso_U_11
_atom_site_aniso_U_22
_atom_site_aniso_U_33
_atom_site_aniso_U_12
_atom_site_aniso_U_13
_atom_site_aniso_U_23
I1 0.02763(13) 0.04501(14) 0.04135(15) -0.00301(10) 0.00464(11) -0.00509(12)
I2 0.05250(17) 0.02837(11) 0.03493(14) -0.00384(10) -0.00855(12) -0.00025(11)
Ni 0.0228(2) 0.01934(17) 0.0261(2) 0.00048(15) -0.00030(19) 0.00281(17)
N31 0.0388(18) 0.0298(14) 0.0311(16) 0.0024(13) 0.0089(14) -0.0018(14)
N32 0.0307(16) 0.0246(13) 0.0327(16) -0.0070(12) -0.0054(13) 0.0054(13)
C31 0.047(2) 0.045(2) 0.0248(18) -0.0084(18) 0.0037(18) -0.0089(18)
C32 0.051(2) 0.0238(16) 0.033(2) -0.0079(16) 0.0012(18) -0.0016(16)
N11A 0.0270(18) 0.0242(19) 0.022(3) -0.0039(15) -0.007(2) -0.0052(18)
C11A 0.035(2) 0.0383(17) 0.036(3) 0.0028(14) 0.0021(18) -0.0046(18)
C12A 0.031(3) 0.051(3) 0.037(3) -0.020(2) 0.010(3) 0.001(3)
N12A 0.0333(19) 0.0277(15) 0.0398(19) -0.0044(13) 0.0086(16) 0.0071(15)
N11B 0.0270(18) 0.0242(19) 0.022(3) -0.0039(15) -0.007(2) -0.0052(18)
C11B 0.035(2) 0.0383(17) 0.036(3) 0.0028(14) 0.0021(18) -0.0046(18)
C12B 0.031(3) 0.051(3) 0.037(3) -0.020(2) 0.010(3) 0.001(3)
N12B 0.0333(19) 0.0277(15) 0.0398(19) -0.0044(13) 0.0086(16) 0.0071(15)
N21A 0.052(2) 0.0343(17) 0.0254(17) -0.0082(18) -0.0119(18) 0.0056(15)
C21A 0.055(4) 0.033(3) 0.037(3) -0.003(2) -0.001(3) -0.002(3)
C22A 0.039(2) 0.036(3) 0.031(2) 0.0025(19) 0.0101(19) -0.003(2)
N22A 0.027(2) 0.0278(19) 0.0286(19) 0.0027(16) -0.0043(16) 0.0020(16)
N21B 0.052(2) 0.0343(17) 0.0254(17) -0.0082(18) -0.0119(18) 0.0056(15)
C21B 0.055(4) 0.033(3) 0.037(3) -0.003(2) -0.001(3) -0.002(3)
C22B 0.039(2) 0.036(3) 0.031(2) 0.0025(19) 0.0101(19) -0.003(2)
N22B 0.027(2) 0.0278(19) 0.0286(19) 0.0027(16) -0.0043(16) 0.0020(16)

loop_
_atom_type_symbol
_atom_type_description
_atom_type_scat_dispersion_real
_atom_type_scat_dispersion_imag
_atom_type_scat_source
C C 0.0033 0.0016 'International Tables Vol C Tables 4.2.6.8 and 6.1.1.4'
H H 0.0000 0.0000 'International Tables Vol C Tables 4.2.6.8 and 6.1.1.4'
N N 0.0061 0.0033 'International Tables Vol C Tables 4.2.6.8 and 6.1.1.4'
Ni Ni 0.3393 1.1124 'International Tables Vol C Tables 4.2.6.8 and 6.1.1.4'
I I -0.4742 1.8119 'International Tables Vol C Tables 4.2.6.8 and 6.1.1.4'

loop_
_geom_angle_atom_site_label_1
_geom_angle_atom_site_label_2
_geom_angle_atom_site_label_3
_geom_angle_site_symmetry_1
_geom_angle_site_symmetry_3
_geom_angle
_geom_angle_publ_flag
N31 Ni N22A . . 93.25(16) y
N31 Ni N11B . . 83.9(3) ?
N22A Ni N11B . . 173.3(4) ?
N31 Ni N12A . . 91.3(3) y
N22A Ni N12A . . 90.2(2) y
N11B Ni N12A . . 83.8(3) ?
N31 Ni N21A . . 171.6(2) y
N22A Ni N21A . . 81.1(2) y
N11B Ni N21A . . 102.4(4) ?
N12A Ni N21A . . 94.9(3) y
N31 Ni N21B . . 166.7(4) ?
N22A Ni N21B . . 75.8(4) ?
N11B Ni N21B . . 107.8(5) ?
N12A Ni N21B . . 96.2(6) ?
N21A Ni N21B . . 5.4(5) ?
N31 Ni N32 . . 81.99(11) y
N22A Ni N32 . . 95.9(2) y
N11B Ni N32 . . 89.7(3) ?
N12A Ni N32 . . 171.2(2) y
N21A Ni N32 . . 92.4(2) y
N21B Ni N32 . . 91.5(6) ?
N31 Ni N11A . . 97.93(14) y
N22A Ni N11A . . 166.02(19) y
N11B Ni N11A . . 14.3(3) ?
N12A Ni N11A . . 81.26(19) y
N21A Ni N11A . . 88.6(2) y
N21B Ni N11A . . 94.0(4) ?
N32 Ni N11A . . 93.98(14) y
N31 Ni N12B . . 89.7(6) ?
N22A Ni N12B . . 92.4(4) ?
N11B Ni N12B . . 81.6(4) ?
N12A Ni N12B . . 2.6(6) ?
N21A Ni N12B . . 96.7(7) ?
N21B Ni N12B . . 98.2(8) ?
N32 Ni N12B . . 168.6(5) ?
N11A Ni N12B . . 79.4(4) ?
N31 Ni N22B . . 88.1(4) ?
N22A Ni N22B . . 6.7(5) ?
N11B Ni N22B . . 171.8(5) ?
N12A Ni N22B . . 94.6(5) ?
N21A Ni N22B . . 85.7(4) ?
N21B Ni N22B . . 80.4(5) ?
N32 Ni N22B . . 90.9(5) ?
N11A Ni N22B . . 172.7(4) ?
N12B Ni N22B . . 96.7(6) ?
C31 N31 Ni . . 109.0(2) ?
C31 N31 H31A . . 109.9 ?
Ni N31 H31A . . 109.9 ?
C31 N31 H31B . . 109.9 ?
Ni N31 H31B . . 109.9 ?
H31A N31 H31B . . 108.3 ?
C32 N32 Ni . . 107.9(2) ?
C32 N32 H32A . . 110.1 ?
Ni N32 H32A . . 110.1 ?
C32 N32 H32B . . 110.1 ?
Ni N32 H32B . . 110.1 ?
H32A N32 H32B . . 108.4 ?
N31 C31 C32 . . 108.8(3) ?
N31 C31 H31C . . 109.9 ?
C32 C31 H31C . . 109.9 ?
N31 C31 H31D . . 109.9 ?
C32 C31 H31D . . 109.9 ?
H31C C31 H31D . . 108.3 ?
N32 C32 C31 . . 109.0(3) ?
N32 C32 H32C . . 109.9 ?
C31 C32 H32C . . 109.9 ?
N32 C32 H32D . . 109.9 ?
C31 C32 H32D . . 109.9 ?
H32C C32 H32D . . 108.3 ?
C11A N11A Ni . . 107.8(3) ?
C11A N11A H11A . . 110.2 ?
Ni N11A H11A . . 110.2 ?
C11A N11A H11B . . 110.2 ?
Ni N11A H11B . . 110.2 ?
H11A N11A H11B . . 108.5 ?
N11A C11A C12A . . 107.0(5) ?
N11A C11A H11C . . 110.3 ?
C12A C11A H11C . . 110.3 ?
N11A C11A H11D . . 110.3 ?
C12A C11A H11D . . 110.3 ?
H11C C11A H11D . . 108.6 ?
N12A C12A C11A . . 111.1(5) ?
N12A C12A H12A . . 109.4 ?
C11A C12A H12A . . 109.4 ?
N12A C12A H12B . . 109.4 ?
C11A C12A H12B . . 109.4 ?
H12A C12A H12B . . 108.0 ?
C12A N12A Ni . . 108.7(4) ?
C12A N12A H12C . . 109.9 ?
Ni N12A H12C . . 109.9 ?
C12A N12A H12D . . 109.9 ?
Ni N12A H12D . . 109.9 ?
H12C N12A H12D . . 108.3 ?
C11B N11B Ni . . 108.0(9) ?
C11B N11B H11E . . 110.1 ?
Ni N11B H11E . . 110.1 ?
C11B N11B H11F . . 110.1 ?
Ni N11B H11F . . 110.1 ?
H11E N11B H11F . . 108.4 ?
N11B C11B C12B . . 110.4(12) ?
N11B C11B H11G . . 109.6 ?
C12B C11B H11G . . 109.6 ?
N11B C11B H11H . . 109.6 ?
C12B C11B H11H . . 109.6 ?
H11G C11B H11H . . 108.1 ?
N12B C12B C11B . . 108.7(12) ?
N12B C12B H12E . . 110.0 ?
C11B C12B H12E . . 110.0 ?
N12B C12B H12F . . 110.0 ?
C11B C12B H12F . . 110.0 ?
H12E C12B H12F . . 108.3 ?
C12B N12B Ni . . 107.5(10) ?
C12B N12B H12G . . 110.2 ?
Ni N12B H12G . . 110.2 ?
C12B N12B H12H . . 110.2 ?
Ni N12B H12H . . 110.2 ?
H12G N12B H12H . . 108.5 ?
C21A N21A Ni . . 108.3(4) ?
C21A N21A H21A . . 110.0 ?
Ni N21A H21A . . 110.0 ?
C21A N21A H21B . . 110.0 ?
Ni N21A H21B . . 110.0 ?
H21A N21A H21B . . 108.4 ?
C22A C21A N21A . . 109.8(5) ?
C22A C21A H21C . . 109.7 ?
N21A C21A H21C . . 109.7 ?
C22A C21A H21D . . 109.7 ?
N21A C21A H21D . . 109.7 ?
H21C C21A H21D . . 108.2 ?
C21A C22A N22A . . 109.1(5) ?
C21A C22A H22A . . 109.9 ?
N22A C22A H22A . . 109.9 ?
C21A C22A H22B . . 109.9 ?
N22A C22A H22B . . 109.9 ?
H22A C22A H22B . . 108.3 ?
C22A N22A Ni . . 109.7(4) ?
C22A N22A H22C . . 109.7 ?
Ni N22A H22C . . 109.7 ?
C22A N22A H22D . . 109.7 ?
Ni N22A H22D . . 109.7 ?
H22C N22A H22D . . 108.2 ?
C21B N21B Ni . . 107.4(10) ?
C21B N21B H21E . . 110.2 ?
Ni N21B H21E . . 110.2 ?
C21B N21B H21F . . 110.2 ?
Ni N21B H21F . . 110.2 ?
H21E N21B H21F . . 108.5 ?
C22B C21B N21B . . 108.2(12) ?
C22B C21B H21G . . 110.1 ?
N21B C21B H21G . . 110.1 ?
C22B C21B H21H . . 110.1 ?
N21B C21B H21H . . 110.1 ?
H21G C21B H21H . . 108.4 ?
C21B C22B N22B . . 108.5(12) ?
C21B C22B H22E . . 110.0 ?
N22B C22B H22E . . 110.0 ?
C21B C22B H22F . . 110.0 ?
N22B C22B H22F . . 110.0 ?
H22E C22B H22F . . 108.4 ?
C22B N22B Ni . . 105.9(10) ?
C22B N22B H22G . . 110.5 ?
Ni N22B H22G . . 110.5 ?
C22B N22B H22H . . 110.5 ?
Ni N22B H22H . . 110.5 ?
H22G N22B H22H . . 108.7 ?

loop_
_geom_bond_atom_site_label_1
_geom_bond_atom_site_label_2
_geom_bond_site_symmetry_2
_geom_bond_distance
_geom_bond_publ_flag
Ni N31 . 2.101(3) y
Ni N22A . 2.105(7) y
Ni N11B . 2.113(13) ?
Ni N12A . 2.113(7) y
Ni N21A . 2.116(7) y
Ni N21B . 2.117(19) ?
Ni N32 . 2.122(3) y
Ni N11A . 2.140(5) y
Ni N12B . 2.180(18) ?
Ni N22B . 2.194(18) ?
N31 C31 . 1.467(4) ?
N31 H31A . 0.9200 ?
N31 H31B . 0.9200 ?
N32 C32 . 1.473(4) ?
N32 H32A . 0.9200 ?
N32 H32B . 0.9200 ?
C31 C32 . 1.508(5) ?
C31 H31C . 0.9900 ?
C31 H31D . 0.9900 ?
C32 H32C . 0.9900 ?
C32 H32D . 0.9900 ?
N11A C11A . 1.473(7) ?
N11A H11A . 0.9200 ?
N11A H11B . 0.9200 ?
C11A C12A . 1.495(8) ?
C11A H11C . 0.9900 ?
C11A H11D . 0.9900 ?
C12A N12A . 1.470(8) ?
C12A H12A . 0.9900 ?
C12A H12B . 0.9900 ?
N12A H12C . 0.9200 ?
N12A H12D . 0.9200 ?
N11B C11B . 1.467(14) ?
N11B H11E . 0.9200 ?
N11B H11F . 0.9200 ?
C11B C12B . 1.507(14) ?
C11B H11G . 0.9900 ?
C11B H11H . 0.9900 ?
C12B N12B . 1.472(14) ?
C12B H12E . 0.9900 ?
C12B H12F . 0.9900 ?
N12B H12G . 0.9200 ?
N12B H12H . 0.9200 ?
N21A C21A . 1.478(8) ?
N21A H21A . 0.9200 ?
N21A H21B . 0.9200 ?
C21A C22A . 1.462(8) ?
C21A H21C . 0.9900 ?
C21A H21D . 0.9900 ?
C22A N22A . 1.482(6) ?
C22A H22A . 0.9900 ?
C22A H22B . 0.9900 ?
N22A H22C . 0.9200 ?
N22A H22D . 0.9200 ?
N21B C21B . 1.481(14) ?
N21B H21E . 0.9200 ?
N21B H21F . 0.9200 ?
C21B C22B . 1.450(14) ?
C21B H21G . 0.9900 ?
C21B H21H . 0.9900 ?
C22B N22B . 1.480(14) ?
C22B H22E . 0.9900 ?
C22B H22F . 0.9900 ?
N22B H22G . 0.9200 ?
N22B H22H . 0.9200 ?

loop_
_geom_hbond_atom_site_label_D
_geom_hbond_atom_site_label_H
_geom_hbond_atom_site_label_A
_geom_hbond_site_symmetry_A
_geom_hbond_distance_DH
_geom_hbond_distance_HA
_geom_hbond_distance_DA
_geom_hbond_angle_DHA
N31 H31A I2 . 0.92 2.83 3.731(3) 166.6
N31 H31B I1 . 0.92 2.79 3.663(3) 158.4
N32 H32A I2 7_566 0.92 3.05 3.786(3) 138.0
N32 H32B I1 6_556 0.92 2.86 3.724(3) 156.7
N11A H11B I2 3_645 0.92 2.97 3.854(4) 162.2
N12A H12C I2 . 0.92 3.15 3.940(8) 144.7
N11B H11F I2 3_645 0.92 3.15 3.619(12) 114.0
N12B H12G I2 . 0.92 3.07 3.94(2) 158.6
N12B H12H I1 3_655 0.92 3.27 3.824(16) 120.8
N21A H21A I2 7_566 0.92 2.92 3.826(8) 170.8
N21A H21B I1 7_566 0.92 2.77 3.665(7) 165.7
N22A H22D I1 6_556 0.92 3.19 3.905(7) 136.3
N21B H21E I2 7_566 0.92 3.05 3.86(2) 148.2
N21B H21F I1 7_566 0.92 3.22 3.832(16) 125.4
N22B H22G I2 . 0.92 3.21 4.061(16) 153.8
N22B H22H I1 6_556 0.92 2.80 3.69(2) 162.6

loop_
_geom_torsion_atom_site_label_1
_geom_torsion_atom_site_label_2
_geom_torsion_atom_site_label_3
_geom_torsion_atom_site_label_4
_geom_torsion_site_symmetry_1
_geom_torsion_site_symmetry_2
_geom_torsion_site_symmetry_3
_geom_torsion_site_symmetry_4
_geom_torsion
_geom_torsion_publ_flag
N22A Ni N31 C31 . . . . -81.5(3) ?
N11B Ni N31 C31 . . . . 104.6(4) ?
N12A Ni N31 C31 . . . . -171.7(3) ?
N21A Ni N31 C31 . . . . -34.1(14) ?
N21B Ni N31 C31 . . . . -47(2) ?
N32 Ni N31 C31 . . . . 14.0(2) ?
N11A Ni N31 C31 . . . . 106.9(3) ?
N12B Ni N31 C31 . . . . -173.8(4) ?
N22B Ni N31 C31 . . . . -77.1(6) ?
N31 Ni N32 C32 . . . . 14.7(2) ?
N22A Ni N32 C32 . . . . 107.2(3) ?
N11B Ni N32 C32 . . . . -69.1(4) ?
N12A Ni N32 C32 . . . . -25.7(15) ?
N21A Ni N32 C32 . . . . -171.5(3) ?
N21B Ni N32 C32 . . . . -176.9(4) ?
N11A Ni N32 C32 . . . . -82.7(3) ?
N12B Ni N32 C32 . . . . -29(3) ?
N22B Ni N32 C32 . . . . 102.7(4) ?
Ni N31 C31 C32 . . . . -39.9(3) ?
Ni N32 C32 C31 . . . . -40.5(3) ?
N31 C31 C32 N32 . . . . 54.4(4) ?
N31 Ni N11A C11A . . . . 69.7(4) ?
N22A Ni N11A C11A . . . . -73.1(10) ?
N11B Ni N11A C11A . . . . 79.1(15) ?
N12A Ni N11A C11A . . . . -20.4(4) ?
N21A Ni N11A C11A . . . . -115.6(4) ?
N21B Ni N11A C11A . . . . -116.1(7) ?
N32 Ni N11A C11A . . . . 152.1(4) ?
N12B Ni N11A C11A . . . . -18.5(7) ?
N22B Ni N11A C11A . . . . -76(4) ?
Ni N11A C11A C12A . . . . 44.7(6) ?
N11A C11A C12A N12A . . . . -54.8(7) ?
C11A C12A N12A Ni . . . . 36.2(7) ?
N31 Ni N12A C12A . . . . -106.1(5) ?
N22A Ni N12A C12A . . . . 160.6(5) ?
N11B Ni N12A C12A . . . . -22.4(6) ?
N21A Ni N12A C12A . . . . 79.5(5) ?
N21B Ni N12A C12A . . . . 84.8(6) ?
N32 Ni N12A C12A . . . . -66.1(18) ?
N11A Ni N12A C12A . . . . -8.3(5) ?
N12B Ni N12A C12A . . . . -53(17) ?
N22B Ni N12A C12A . . . . 165.6(6) ?
N31 Ni N11B C11B . . . . 106.4(10) ?
N22A Ni N11B C11B . . . . 41(3) ?
N12A Ni N11B C11B . . . . 14.4(10) ?
N21A Ni N11B C11B . . . . -79.3(11) ?
N21B Ni N11B C11B . . . . -80.2(12) ?
N32 Ni N11B C11B . . . . -171.7(10) ?
N11A Ni N11B C11B . . . . -64.3(15) ?
N12B Ni N11B C11B . . . . 15.8(12) ?
N22B Ni N11B C11B . . . . 94(4) ?
Ni N11B C11B C12B . . . . -42.4(16) ?
N11B C11B C12B N12B . . . . 55.6(19) ?
C11B C12B N12B Ni . . . . -38.7(17) ?
N31 Ni N12B C12B . . . . -70.9(13) ?
N22A Ni N12B C12B . . . . -164.2(13) ?
N11B Ni N12B C12B . . . . 12.9(13) ?
N12A Ni N12B C12B . . . . 162(18) ?
N21A Ni N12B C12B . . . . 114.5(13) ?
N21B Ni N12B C12B . . . . 119.8(13) ?
N32 Ni N12B C12B . . . . -28(4) ?
N11A Ni N12B C12B . . . . 27.2(12) ?
N22B Ni N12B C12B . . . . -159.0(13) ?
N31 Ni N21A C21A . . . . -63.5(16) ?
N22A Ni N21A C21A . . . . -15.4(5) ?
N11B Ni N21A C21A . . . . 158.8(5) ?
N12A Ni N21A C21A . . . . 74.0(5) ?
N21B Ni N21A C21A . . . . -30(8) ?
N32 Ni N21A C21A . . . . -111.0(5) ?
N11A Ni N21A C21A . . . . 155.1(5) ?
N12B Ni N21A C21A . . . . 75.9(6) ?
N22B Ni N21A C21A . . . . -20.3(7) ?
Ni N21A C21A C22A . . . . 41.1(6) ?
N21A C21A C22A N22A . . . . -52.7(7) ?
C21A C22A N22A Ni . . . . 37.8(6) ?
N31 Ni N22A C22A . . . . 161.9(4) ?
N11B Ni N22A C22A . . . . -134(3) ?
N12A Ni N22A C22A . . . . -106.9(5) ?
N21A Ni N22A C22A . . . . -11.9(5) ?
N21B Ni N22A C22A . . . . -10.5(7) ?
N32 Ni N22A C22A . . . . 79.6(4) ?
N11A Ni N22A C22A . . . . -55.0(11) ?
N12B Ni N22A C22A . . . . -108.3(8) ?
N22B Ni N22A C22A . . . . 121(5) ?
N31 Ni N21B C21B . . . . -13(3) ?
N22A Ni N21B C21B . . . . 22.5(10) ?
N11B Ni N21B C21B . . . . -163.3(10) ?
N12A Ni N21B C21B . . . . 111.1(11) ?
N21A Ni N21B C21B . . . . -172(9) ?
N32 Ni N21B C21B . . . . -73.1(12) ?
N11A Ni N21B C21B . . . . -167.2(11) ?
N12B Ni N21B C21B . . . . 112.9(12) ?
N22B Ni N21B C21B . . . . 17.5(12) ?
Ni N21B C21B C22B . . . . -47.1(15) ?
N21B C21B C22B N22B . . . . 61.4(18) ?
C21B C22B N22B Ni . . . . -42.9(16) ?
N31 Ni N22B C22B . . . . -173.6(11) ?
N22A Ni N22B C22B . . . . -34(4) ?
N11B Ni N22B C22B . . . . -161(3) ?
N12A Ni N22B C22B . . . . -82.5(12) ?
N21A Ni N22B C22B . . . . 12.2(11) ?
N21B Ni N22B C22B . . . . 13.1(12) ?
N32 Ni N22B C22B . . . . 104.5(11) ?
N11A Ni N22B C22B . . . . -27(5) ?
N12B Ni N22B C22B . . . . -84.1(13) ?
